data_7007049
loop_
_publ_author_name
'Adams, Christopher J.'
'Baber, R. Angharad'
'Batsanov, Andrei S.'
'Bramham, George'
'Charmant, Jonathan P. H.'
'Haddow, Mairi F.'
'Howard, Judith A. K.'
'Lam, Wai Han'
'Lin, Zhenyang'
'Marder, Todd B.'
'Norman, Nicholas C.'
'Orpen, A. Guy'

_publ_section_title
;
 Synthesis and reactivity of cobalt boryl complexes.
;
_journal_issue 11
_journal_name_full 'Dalton transactions (Cambridge, England : 2003)'
_journal_page_first 1370
_journal_page_last 1373
_journal_paper_doi 10.1039/b516594f
_journal_year 2006
_chemical_formula_moiety 'C28 H24 B2 F6 O4'
_chemical_formula_sum 'C28 H24 B2 F6 O4'
_chemical_formula_weight 560.09
_chemical_name_systematic
;
?
;
_space_group_IT_number 13
_symmetry_cell_setting monoclinic
_symmetry_space_group_name_Hall '-P 2yc'
_symmetry_space_group_name_H-M 'P 1 2/c 1'
_atom_sites_solution_hydrogens geom
_atom_sites_solution_primary direct
_atom_sites_solution_secondary difmap
_audit_creation_method SHELXL-97
_cell_angle_alpha 90.00
_cell_angle_beta 101.58(1)
_cell_angle_gamma 90.00
_cell_formula_units_Z 6
_cell_length_a 11.588(1)
_cell_length_b 13.554(1)
_cell_length_c 26.571(3)
_cell_measurement_reflns_used 5145
_cell_measurement_temperature 120(2)
_cell_measurement_theta_max 25.6
_cell_measurement_theta_min 2.3
_cell_volume 4088.4(7)
_computing_cell_refinement 'SAINT version 6.02A (Bruker, 2001)'
_computing_data_collection 'SMART version 5.625 (Bruker, 2001)'
_computing_data_reduction 'SAINT version 6.02A (Bruker, 2001)'
_computing_molecular_graphics 'SHELXTL version 6.12 (Bruker, 2001)'
_computing_publication_material 'SHELXTL version 6.12 (Bruker, 2001)'
_computing_structure_refinement 'SHELXTL version 6.12 (Bruker, 2001)'
_computing_structure_solution 'SHELXTL version 6.12 (Bruker, 2001)'
_diffrn_ambient_temperature 120(2)
_diffrn_detector_area_resol_mean 5.6
_diffrn_measured_fraction_theta_full 1.000
_diffrn_measured_fraction_theta_max 1.000
_diffrn_measurement_device_type 'Bruker Smart 6000 CCD area detector'
_diffrn_measurement_method '\W scans'
_diffrn_radiation_monochromator graphite
_diffrn_radiation_source 'fine-focus sealed tube'
_diffrn_radiation_type MoK\a
_diffrn_radiation_wavelength 0.71073
_diffrn_reflns_av_R_equivalents 0.0467
_diffrn_reflns_av_sigmaI/netI 0.0346
_diffrn_reflns_limit_h_max 15
_diffrn_reflns_limit_h_min -15
_diffrn_reflns_limit_k_max 17
_diffrn_reflns_limit_k_min -17
_diffrn_reflns_limit_l_max 34
_diffrn_reflns_limit_l_min -34
_diffrn_reflns_number 45186
_diffrn_reflns_theta_full 27.51
_diffrn_reflns_theta_max 27.51
_diffrn_reflns_theta_min 1.50
_diffrn_standards_number 0
_exptl_absorpt_coefficient_mu 0.116
_exptl_absorpt_correction_type none
_exptl_crystal_colour colourless
_exptl_crystal_density_diffrn 1.365
_exptl_crystal_density_method 'not measured'
_exptl_crystal_description block
_exptl_crystal_F_000 1728
_exptl_crystal_size_max 0.28
_exptl_crystal_size_mid 0.26
_exptl_crystal_size_min 0.11
_refine_diff_density_max 0.675
_refine_diff_density_min -0.404
_refine_diff_density_rms 0.060
_refine_ls_extinction_coef 0.0021(2)
_refine_ls_extinction_expression Fc^*^=kFc[1+0.001xFc^2^\l^3^/sin(2\q)]^-1/4^
_refine_ls_extinction_method SHELXL
_refine_ls_goodness_of_fit_ref 1.106
_refine_ls_hydrogen_treatment constr
_refine_ls_matrix_type full
_refine_ls_number_parameters 580
_refine_ls_number_reflns 9403
_refine_ls_number_restraints 103
_refine_ls_restrained_S_all 1.130
_refine_ls_R_factor_all 0.1129
_refine_ls_R_factor_gt 0.0874
_refine_ls_shift/su_max 0.009
_refine_ls_shift/su_mean 0.000
_refine_ls_structure_factor_coef Fsqd
_refine_ls_weighting_details 'calc w=1/[\s^2^(Fo^2^)+(0.0376P)^2^+9.5145P] where P=(Fo^2^+2Fc^2^)/3'
_refine_ls_weighting_scheme calc
_refine_ls_wR_factor_gt 0.1979
_refine_ls_wR_factor_ref 0.2090
_reflns_number_gt 6654
_reflns_number_total 9403
_reflns_threshold_expression I>2\s(I)
_cod_data_source_file b516594f.txt
_cod_data_source_block 6
_cod_depositor_comments
;
The following automatic conversions were performed:
'_symmetry_cell_setting' value 'Monoclinic' changed to 'monoclinic'
according to '/home/saulius/struct/CIF-dictionaries/cif_core.dic'
dictionary named 'cif_core.dic' version 2.4.1 from 2010-06-29.

Automatic conversion script
Id: cif_fix_enum 1527 2010-12-29 10:47:43Z saulius 
;
_cod_original_sg_symbol_H-M 'P 2/c'
_cod_database_code 7007049

loop_
_symmetry_equiv_pos_as_xyz
'x, y, z'
'-x, y, -z+1/2'
'-x, -y, -z'
'x, -y, z-1/2'

loop_
_atom_site_label
_atom_site_type_symbol
_atom_site_fract_x
_atom_site_fract_y
_atom_site_fract_z
_atom_site_U_iso_or_equiv
_atom_site_adp_type
_atom_site_occupancy
_atom_site_symmetry_multiplicity
_atom_site_calc_flag
_atom_site_refinement_flags
_atom_site_disorder_assembly
_atom_site_disorder_group
O1 O 0.7249(2) 0.84127(19) 0.28223(12) 0.0539(7) Uani 1 1 d . A .
O2A O 0.6411(6) 0.8588(5) 0.2048(2) 0.0580(16) Uani 0.50 1 d P A 1
O2B O 0.5508(5) 0.8967(4) 0.2256(2) 0.0555(16) Uani 0.50 1 d P A 2
C1 C 0.7630(4) 0.9316(3) 0.2628(2) 0.0618(13) Uani 1 1 d . . .
C2A C 0.7240(7) 0.9341(6) 0.2168(3) 0.0463(18) Uiso 0.50 1 d P A 1
C3A C 0.7492(10) 1.0056(8) 0.1877(4) 0.074(3) Uiso 0.50 1 d P A 1
H3A H 0.7102 1.0134 0.1530 0.089 Uiso 0.50 1 d PR A 1
C4A C 0.8363(11) 1.0732(9) 0.2117(5) 0.086(3) Uiso 0.50 1 d P A 1
H4A H 0.8629 1.1229 0.1915 0.103 Uiso 0.50 1 d PR A 1
C5A C 0.8889(10) 1.0649(8) 0.2637(4) 0.073(3) Uiso 0.50 1 d P A 1
H5A H 0.9445 1.1120 0.2802 0.088 Uiso 0.50 1 d PR A 1
C6A C 0.8567(9) 0.9881(8) 0.2934(4) 0.052(3) Uiso 0.50 1 d P A 1
H6A H 0.8932 0.9728 0.3278 0.063 Uiso 0.50 1 d PR A 1
C2B C 0.6251(7) 0.9827(6) 0.2385(3) 0.0505(19) Uiso 0.50 1 d P A 2
C3B C 0.8159(10) 0.9140(9) 0.2127(4) 0.078(3) Uiso 0.50 1 d P A 2
H31B H 0.7633 0.8715 0.1884 0.117 Uiso 0.50 1 d PR A 2
H32B H 0.8932 0.8824 0.2226 0.117 Uiso 0.50 1 d PR A 2
H33B H 0.8246 0.9777 0.1964 0.117 Uiso 0.50 1 d PR A 2
C4B C 0.8248(10) 0.9913(8) 0.3019(4) 0.059(3) Uiso 0.50 1 d P A 2
H41B H 0.7821 0.9961 0.3301 0.088 Uiso 0.50 1 d PR A 2
H42B H 0.8344 1.0573 0.2883 0.088 Uiso 0.50 1 d PR A 2
H43B H 0.9025 0.9620 0.3146 0.088 Uiso 0.50 1 d PR A 2
C5B C 0.6181(11) 1.0481(9) 0.1909(5) 0.086(3) Uiso 0.50 1 d P A 2
H51B H 0.6451 1.0089 0.1645 0.129 Uiso 0.50 1 d PR A 2
H52B H 0.6690 1.1060 0.1993 0.129 Uiso 0.50 1 d PR A 2
H53B H 0.5368 1.0697 0.1779 0.129 Uiso 0.50 1 d PR A 2
C6B C 0.5775(9) 1.0386(7) 0.2801(4) 0.065(2) Uiso 0.50 1 d P A 2
H61B H 0.5842 0.9955 0.3102 0.098 Uiso 0.50 1 d PR A 2
H62B H 0.4951 1.0586 0.2685 0.098 Uiso 0.50 1 d PR A 2
H63B H 0.6265 1.0973 0.2894 0.098 Uiso 0.50 1 d PR A 2
C7 C 0.5595(3) 0.7137(3) 0.25165(13) 0.0400(8) Uani 1 1 d . . .
C8 C 0.6288(3) 0.6207(3) 0.25646(13) 0.0366(8) Uani 1 1 d . B .
C9 C 0.7079(3) 0.6021(3) 0.22411(13) 0.0417(8) Uani 1 1 d . . .
H9 H 0.7209 0.6511 0.2003 0.050 Uiso 1 1 d R . .
C10 C 0.7678(3) 0.5138(3) 0.22690(14) 0.0473(10) Uani 1 1 d . B .
H10 H 0.8189 0.5012 0.2038 0.057 Uiso 1 1 d R . .
C11 C 0.7515(3) 0.4429(3) 0.26261(14) 0.0475(10) Uani 1 1 d D . .
C12 C 0.6790(3) 0.4632(3) 0.29697(14) 0.0411(8) Uani 1 1 d . B .
H12 H 0.6705 0.4165 0.3226 0.049 Uiso 1 1 d R . .
C13 C 0.6182(3) 0.5513(3) 0.29365(13) 0.0367(7) Uani 1 1 d . . .
H13 H 0.5681 0.5646 0.3171 0.044 Uiso 1 1 d R B .
C14A C 0.8034(5) 0.3396(4) 0.2649(2) 0.0487(14) Uiso 0.75 1 d PD B 1
F1A F 0.8456(9) 0.3195(7) 0.2247(2) 0.157(4) Uani 0.75 1 d PD B 1
F2A F 0.8953(5) 0.3326(3) 0.30438(16) 0.0901(16) Uani 0.75 1 d PD B 1
F3A F 0.7335(4) 0.2683(3) 0.2718(3) 0.123(2) Uani 0.75 1 d PD B 1
C14B C 0.8396(11) 0.3660(9) 0.2649(5) 0.037(3) Uiso 0.25 1 d PD B 2
F1B F 0.8279(11) 0.3108(11) 0.2219(4) 0.041(3) Uiso 0.25 1 d PD B 2
F2B F 0.8289(15) 0.3045(12) 0.3022(5) 0.096(5) Uiso 0.25 1 d PD B 2
F3B F 0.9504(12) 0.3926(13) 0.2741(6) 0.123(5) Uiso 0.25 1 d PD B 2
B1 B 0.6277(6) 0.8138(4) 0.25005(18) 0.0599(14) Uani 1 1 d . . .
O3 O 0.8918(2) 0.5653(2) 0.04687(9) 0.0459(6) Uani 1 1 d . . .
O4 O 0.8701(2) 0.60780(19) 0.12744(9) 0.0407(6) Uani 1 1 d . . .
O6 O 0.4804(2) 0.64527(18) 0.10476(9) 0.0381(6) Uani 1 1 d . . .
O5 O 0.6275(2) 0.68918(18) 0.06342(9) 0.0387(6) Uani 1 1 d . . .
C15 C 1.0008(3) 0.6181(3) 0.07008(15) 0.0486(10) Uani 1 1 d . . .
C16 C 0.9642(3) 0.6722(3) 0.11602(15) 0.0459(9) Uani 1 1 d . . .
C17 C 1.0939(4) 0.5397(4) 0.0860(2) 0.0671(13) Uani 1 1 d . . .
H171 H 1.0713 0.4988 0.1129 0.101 Uiso 1 1 d R . .
H172 H 1.1703 0.5708 0.0993 0.101 Uiso 1 1 d R . .
H173 H 1.0999 0.4982 0.0564 0.101 Uiso 1 1 d R . .
C18 C 1.0346(4) 0.6856(5) 0.02992(18) 0.0818(18) Uani 1 1 d . . .
H181 H 1.0512 0.6474 0.0008 0.123 Uiso 1 1 d R . .
H182 H 1.1048 0.7234 0.0456 0.123 Uiso 1 1 d R . .
H183 H 0.9692 0.7311 0.0176 0.123 Uiso 1 1 d R . .
C19 C 1.0600(4) 0.6790(4) 0.16402(18) 0.0635(12) Uani 1 1 d . . .
H191 H 1.0289 0.7142 0.1907 0.095 Uiso 1 1 d R . .
H192 H 1.1276 0.7153 0.1563 0.095 Uiso 1 1 d R . .
H193 H 1.0854 0.6128 0.1765 0.095 Uiso 1 1 d R . .
C20 C 0.9072(4) 0.7721(3) 0.1025(2) 0.0780(16) Uani 1 1 d . . .
H201 H 0.8451 0.7657 0.0716 0.117 Uiso 1 1 d R . .
H202 H 0.9670 0.8189 0.0958 0.117 Uiso 1 1 d R . .
H203 H 0.8727 0.7966 0.1309 0.117 Uiso 1 1 d R . .
C22 C 0.4734(3) 0.7461(3) 0.09482(13) 0.0364(7) Uani 1 1 d . . .
C21 C 0.5622(3) 0.7731(3) 0.07005(13) 0.0380(8) Uani 1 1 d . . .
C26 C 0.5754(4) 0.8672(3) 0.05416(16) 0.0477(9) Uani 1 1 d . . .
H26 H 0.6359 0.8844 0.0363 0.057 Uiso 1 1 d R . .
C25 C 0.4937(4) 0.9362(3) 0.06501(16) 0.0538(10) Uani 1 1 d . . .
H25 H 0.5003 1.0030 0.0551 0.065 Uiso 1 1 d R . .
C24 C 0.4058(4) 0.9092(3) 0.09046(16) 0.0527(10) Uani 1 1 d . . .
H24 H 0.3517 0.9576 0.0973 0.063 Uiso 1 1 d R . .
C23 C 0.3936(4) 0.8128(3) 0.10627(15) 0.0481(9) Uani 1 1 d . . .
H23 H 0.3335 0.7936 0.1239 0.058 Uiso 1 1 d R . .
C27 C 0.7250(3) 0.4775(2) 0.08131(12) 0.0304(7) Uani 1 1 d . . .
C28 C 0.6136(3) 0.5035(2) 0.08533(12) 0.0312(7) Uani 1 1 d . . .
C29 C 0.7610(3) 0.3733(2) 0.07535(12) 0.0316(7) Uani 1 1 d . . .
C30 C 0.6966(3) 0.3112(3) 0.03808(13) 0.0363(7) Uani 1 1 d . . .
H30 H 0.6279 0.3355 0.0159 0.044 Uiso 1 1 d R . .
C31 C 0.7329(3) 0.2147(3) 0.03287(14) 0.0398(8) Uani 1 1 d . . .
H31 H 0.6883 0.1723 0.0078 0.048 Uiso 1 1 d R . .
C32 C 0.8342(3) 0.1800(3) 0.06452(14) 0.0398(8) Uani 1 1 d . C .
C33 C 0.8996(3) 0.2401(3) 0.10169(14) 0.0383(8) Uani 1 1 d . . .
H33 H 0.9685 0.2154 0.1236 0.046 Uiso 1 1 d R . .
C34 C 0.8633(3) 0.3368(3) 0.10663(13) 0.0354(7) Uani 1 1 d . . .
H34 H 0.9090 0.3786 0.1316 0.043 Uiso 1 1 d R . .
C35 C 0.8735(3) 0.0766(2) 0.05809(15) 0.0565(11) Uani 1 1 d D . .
F4B F 0.8095(3) 0.0234(2) 0.02100(15) 0.057(3) Uiso 0.25 1 d PRD C 2
F5B F 0.8608(3) 0.0202(2) 0.10199(15) 0.086(4) Uiso 0.25 1 d PRD C 2
F6B F 0.9849(3) 0.0629(2) 0.05740(15) 0.066(3) Uiso 0.25 1 d PRD C 2
F4C F 0.9439(3) 0.0761(2) 0.02376(15) 0.060(3) Uiso 0.25 1 d PRD C 3
F5C F 0.7893(3) 0.0134(2) 0.04462(15) 0.064(4) Uiso 0.25 1 d PRD C 3
F6C F 0.9408(3) 0.0437(2) 0.10216(15) 0.064(4) Uiso 0.25 1 d PRD C 3
C36 C 0.5208(3) 0.4281(2) 0.08859(12) 0.0305(7) Uani 1 1 d . . .
C37 C 0.4112(3) 0.4337(3) 0.05548(13) 0.0356(7) Uani 1 1 d . . .
H37 H 0.3942 0.4885 0.0329 0.043 Uiso 1 1 d R . .
C38 C 0.3273(3) 0.3618(3) 0.05514(13) 0.0377(8) Uani 1 1 d . . .
H38 H 0.2534 0.3661 0.0320 0.045 Uiso 1 1 d R . .
C39 C 0.3511(3) 0.2831(3) 0.08867(14) 0.0380(8) Uani 1 1 d . D .
C40 C 0.4575(3) 0.2782(3) 0.12346(15) 0.0409(8) Uani 1 1 d . . .
H40 H 0.4724 0.2253 0.1473 0.049 Uiso 1 1 d R . .
C41 C 0.5421(3) 0.3507(3) 0.12335(14) 0.0381(8) Uani 1 1 d . . .
H41 H 0.6148 0.3474 0.1473 0.046 Uiso 1 1 d R . .
C42 C 0.2611(3) 0.2044(3) 0.08588(18) 0.0500(10) Uani 1 1 d . . .
F4A F 0.8858(7) 0.0626(5) 0.0071(2) 0.106(3) Uani 0.50 1 d PD C 1
F5A F 0.7979(5) 0.0121(4) 0.0659(5) 0.121(3) Uani 0.50 1 d PD C 1
F6A F 0.9780(4) 0.0536(3) 0.0852(2) 0.0550(12) Uani 0.50 1 d PD C 1
F7A F 0.1546(2) 0.2386(2) 0.0855(2) 0.0796(12) Uani 0.85 1 d P D 1
F8A F 0.2842(3) 0.1410(3) 0.12566(16) 0.0809(11) Uani 0.85 1 d P D 1
F9A F 0.2532(4) 0.1475(3) 0.04460(18) 0.0965(15) Uani 0.85 1 d P D 1
F7B F 0.302(2) 0.122(2) 0.0789(12) 0.091(7) Uiso 0.15 1 d P D 2
F8B F 0.164(2) 0.2192(19) 0.0517(9) 0.084(7) Uiso 0.15 1 d P D 2
F9B F 0.226(2) 0.1981(19) 0.1299(9) 0.086(6) Uiso 0.15 1 d P D 2
B2 B 0.8287(3) 0.5542(3) 0.08455(15) 0.0337(8) Uani 1 1 d . . .
B3 B 0.5764(3) 0.6134(3) 0.08531(14) 0.0331(8) Uani 1 1 d . . .

loop_
_atom_site_aniso_label
_atom_site_aniso_U_11
_atom_site_aniso_U_22
_atom_site_aniso_U_33
_atom_site_aniso_U_23
_atom_site_aniso_U_13
_atom_site_aniso_U_12
O1 0.0449(15) 0.0327(14) 0.084(2) 0.0090(14) 0.0124(14) -0.0012(12)
O2A 0.068(4) 0.057(4) 0.044(3) 0.011(3) 0.002(3) -0.024(3)
O2B 0.067(4) 0.025(2) 0.059(3) -0.001(2) -0.025(3) 0.005(2)
C1 0.075(3) 0.042(2) 0.080(3) -0.019(2) 0.044(3) -0.017(2)
C7 0.056(2) 0.0335(18) 0.0286(16) 0.0002(14) 0.0049(16) -0.0047(16)
C8 0.0392(18) 0.0380(19) 0.0320(17) -0.0032(14) 0.0056(14) -0.0094(15)
C9 0.0401(19) 0.052(2) 0.0333(18) 0.0028(16) 0.0091(15) -0.0120(17)
C10 0.0331(18) 0.077(3) 0.0325(18) -0.0077(19) 0.0095(15) 0.0010(19)
C11 0.041(2) 0.069(3) 0.0309(18) -0.0025(18) 0.0039(15) 0.0147(19)
C12 0.0418(19) 0.047(2) 0.0346(18) 0.0008(16) 0.0083(15) 0.0047(16)
C13 0.0378(18) 0.0423(19) 0.0313(16) -0.0018(14) 0.0102(14) -0.0011(15)
F1A 0.260(10) 0.149(6) 0.068(3) 0.005(3) 0.051(4) 0.136(6)
F2A 0.094(3) 0.077(3) 0.074(3) -0.010(2) -0.043(2) 0.039(3)
F3A 0.093(3) 0.040(2) 0.244(7) -0.009(3) 0.055(4) 0.012(2)
B1 0.096(4) 0.044(3) 0.033(2) 0.0017(19) -0.003(2) -0.017(3)
O3 0.0356(13) 0.0653(18) 0.0372(13) 0.0011(12) 0.0082(10) -0.0173(12)
O4 0.0364(13) 0.0444(14) 0.0417(13) -0.0040(11) 0.0087(10) -0.0111(11)
O6 0.0384(13) 0.0390(13) 0.0390(13) 0.0048(11) 0.0124(10) 0.0006(10)
O5 0.0356(12) 0.0362(13) 0.0463(14) 0.0039(11) 0.0128(11) -0.0017(10)
C15 0.0343(18) 0.066(3) 0.045(2) 0.0024(19) 0.0083(16) -0.0175(18)
C16 0.0386(19) 0.045(2) 0.052(2) 0.0019(18) 0.0046(17) -0.0141(17)
C17 0.034(2) 0.079(3) 0.088(3) -0.014(3) 0.012(2) -0.003(2)
C18 0.063(3) 0.125(5) 0.058(3) 0.018(3) 0.013(2) -0.051(3)
C19 0.049(2) 0.076(3) 0.061(3) -0.014(2) 0.001(2) -0.022(2)
C20 0.055(3) 0.043(3) 0.132(5) 0.011(3) 0.009(3) -0.014(2)
C22 0.0409(18) 0.0346(18) 0.0334(17) 0.0003(14) 0.0063(14) -0.0021(15)
C21 0.0388(18) 0.0371(19) 0.0366(18) -0.0011(15) 0.0039(14) -0.0018(15)
C26 0.053(2) 0.037(2) 0.054(2) 0.0007(17) 0.0108(18) -0.0071(17)
C25 0.070(3) 0.034(2) 0.053(2) -0.0035(18) 0.000(2) -0.0014(19)
C24 0.064(3) 0.045(2) 0.048(2) -0.0095(18) 0.005(2) 0.011(2)
C23 0.054(2) 0.050(2) 0.041(2) -0.0055(18) 0.0128(18) 0.0076(19)
C27 0.0319(16) 0.0315(16) 0.0270(15) 0.0041(13) 0.0038(12) -0.0052(13)
C28 0.0304(15) 0.0366(17) 0.0257(15) 0.0037(13) 0.0034(12) -0.0038(13)
C29 0.0299(16) 0.0325(17) 0.0334(16) 0.0024(13) 0.0088(13) -0.0031(13)
C30 0.0319(16) 0.0407(19) 0.0353(17) 0.0006(15) 0.0041(14) -0.0054(14)
C31 0.0394(19) 0.0390(19) 0.0401(19) -0.0045(15) 0.0059(15) -0.0095(15)
C32 0.0355(18) 0.0383(19) 0.046(2) 0.0007(16) 0.0104(15) -0.0013(15)
C33 0.0293(16) 0.043(2) 0.0414(19) 0.0028(16) 0.0050(14) -0.0008(15)
C34 0.0302(16) 0.0410(19) 0.0346(17) 0.0002(15) 0.0054(13) -0.0048(14)
C35 0.046(2) 0.048(2) 0.073(3) -0.009(2) 0.006(2) 0.0002(19)
C36 0.0271(15) 0.0318(16) 0.0328(16) -0.0002(13) 0.0066(12) -0.0023(13)
C37 0.0338(17) 0.0395(18) 0.0322(16) 0.0023(14) 0.0033(13) -0.0014(14)
C38 0.0289(16) 0.044(2) 0.0380(18) -0.0029(15) 0.0026(14) -0.0005(14)
C39 0.0331(17) 0.0341(18) 0.049(2) -0.0032(15) 0.0133(15) -0.0005(14)
C40 0.0326(17) 0.0378(19) 0.054(2) 0.0118(17) 0.0123(16) 0.0026(15)
C41 0.0265(15) 0.046(2) 0.0410(19) 0.0085(16) 0.0044(14) -0.0012(14)
C42 0.040(2) 0.041(2) 0.071(3) -0.005(2) 0.018(2) -0.0042(17)
F4A 0.141(7) 0.100(5) 0.070(4) -0.028(4) 0.004(5) 0.076(5)
F5A 0.066(4) 0.027(3) 0.275(12) -0.032(4) 0.047(6) -0.022(3)
F6A 0.053(3) 0.033(2) 0.075(4) 0.004(2) 0.003(3) 0.011(2)
F7A 0.0324(15) 0.061(2) 0.154(4) -0.009(2) 0.037(2) -0.0090(14)
F8A 0.072(2) 0.057(2) 0.113(3) 0.020(2) 0.017(2) -0.0270(18)
F9A 0.108(3) 0.087(3) 0.110(3) -0.059(3) 0.059(3) -0.067(2)
B2 0.0291(18) 0.037(2) 0.0339(19) 0.0055(16) 0.0032(15) -0.0019(15)
B3 0.0315(18) 0.039(2) 0.0277(17) 0.0026(15) 0.0039(14) -0.0021(16)

loop_
_atom_type_symbol
_atom_type_description
_atom_type_scat_dispersion_real
_atom_type_scat_dispersion_imag
_atom_type_scat_source
C C 0.0033 0.0016 'International Tables Vol C Tables 4.2.6.8 and 6.1.1.4'
H H 0.0000 0.0000 'International Tables Vol C Tables 4.2.6.8 and 6.1.1.4'
B B 0.0013 0.0007 'International Tables Vol C Tables 4.2.6.8 and 6.1.1.4'
O O 0.0106 0.0060 'International Tables Vol C Tables 4.2.6.8 and 6.1.1.4'
F F 0.0171 0.0103 'International Tables Vol C Tables 4.2.6.8 and 6.1.1.4'

loop_
_geom_angle_atom_site_label_1
_geom_angle_atom_site_label_2
_geom_angle_atom_site_label_3
_geom_angle
_geom_angle_site_symmetry_1
_geom_angle_site_symmetry_3
_geom_angle_publ_flag
B1 O1 C1 107.0(4) . . ?
B1 O2A C2A 108.4(5) . . ?
C2B O2B B1 103.1(5) . . ?
C2A C1 O1 107.8(5) . . ?
C4B C1 O1 112.1(6) . . ?
C2A C1 C6A 129.7(7) . . ?
O1 C1 C6A 120.2(6) . . ?
C4B C1 C3B 118.9(7) . . ?
O1 C1 C3B 111.8(5) . . ?
C4B C1 C2B 110.0(6) . . ?
O1 C1 C2B 98.4(4) . . ?
C3B C1 C2B 103.2(6) . . ?
C1 C2A C3A 122.1(9) . . ?
C1 C2A O2A 108.1(7) . . ?
C3A C2A O2A 129.2(8) . . ?
C2A C3A C4A 116.0(11) . . ?
C5A C4A C3A 121.4(12) . . ?
C6A C5A C4A 120.3(11) . . ?
C5A C6A C1 109.5(9) . . ?
O2B C2B C6B 106.6(7) . . ?
O2B C2B C5B 109.7(7) . . ?
C6B C2B C5B 110.0(8) . . ?
O2B C2B C1 103.1(6) . . ?
C6B C2B C1 111.5(6) . . ?
C5B C2B C1 115.4(7) . . ?
C7 C7 C8 121.82(19) 2_655 . ?
C7 C7 B1 120.3(3) 2_655 . ?
C8 C7 B1 117.9(4) . . ?
C13 C8 C9 118.5(3) . . ?
C13 C8 C7 120.9(3) . . ?
C9 C8 C7 120.6(3) . . ?
C10 C9 C8 120.6(3) . . ?
C9 C10 C11 120.1(3) . . ?
C12 C11 C10 119.7(4) . . ?
C12 C11 C14B 129.0(6) . . ?
C10 C11 C14B 109.5(6) . . ?
C12 C11 C14A 116.4(4) . . ?
C10 C11 C14A 123.8(4) . . ?
C13 C12 C11 119.9(4) . . ?
C12 C13 C8 121.0(3) . . ?
F1A C14A F3A 108.1(6) . . ?
F1A C14A F2A 105.1(6) . . ?
F3A C14A F2A 104.9(5) . . ?
F1A C14A C11 112.0(6) . . ?
F3A C14A C11 116.0(5) . . ?
F2A C14A C11 110.0(4) . . ?
F3B C14B F2B 105.6(11) . . ?
F3B C14B F1B 103.9(10) . . ?
F2B C14B F1B 106.1(11) . . ?
F3B C14B C11 117.8(13) . . ?
F2B C14B C11 108.3(11) . . ?
F1B C14B C11 114.3(11) . . ?
O1 B1 O2A 102.0(5) . . ?
O1 B1 O2B 115.1(4) . . ?
O1 B1 C7 126.3(4) . . ?
O2A B1 C7 123.2(4) . . ?
O2B B1 C7 113.6(5) . . ?
B2 O3 C15 106.7(3) . . ?
B2 O4 C16 107.2(3) . . ?
B3 O6 C22 104.8(3) . . ?
B3 O5 C21 105.4(3) . . ?
O3 C15 C17 106.2(3) . . ?
O3 C15 C18 108.6(3) . . ?
C17 C15 C18 110.5(4) . . ?
O3 C15 C16 102.2(3) . . ?
C17 C15 C16 113.8(4) . . ?
C18 C15 C16 114.7(4) . . ?
O4 C16 C19 108.0(3) . . ?
O4 C16 C20 105.8(3) . . ?
C19 C16 C20 110.8(4) . . ?
O4 C16 C15 102.2(3) . . ?
C19 C16 C15 114.8(3) . . ?
C20 C16 C15 114.2(4) . . ?
C23 C22 C21 122.2(3) . . ?
C23 C22 O6 128.5(3) . . ?
C21 C22 O6 109.3(3) . . ?
C26 C21 C22 122.5(4) . . ?
C26 C21 O5 128.7(3) . . ?
C22 C21 O5 108.7(3) . . ?
C21 C26 C25 116.0(4) . . ?
C24 C25 C26 121.3(4) . . ?
C25 C24 C23 121.9(4) . . ?
C22 C23 C24 116.1(4) . . ?
C28 C27 C29 122.9(3) . . ?
C28 C27 B2 123.2(3) . . ?
C29 C27 B2 113.8(3) . . ?
C27 C28 C36 122.0(3) . . ?
C27 C28 B3 121.1(3) . . ?
C36 C28 B3 116.9(3) . . ?
C34 C29 C30 118.6(3) . . ?
C34 C29 C27 119.7(3) . . ?
C30 C29 C27 121.7(3) . . ?
C31 C30 C29 120.6(3) . . ?
C32 C31 C30 119.8(3) . . ?
C31 C32 C33 120.7(3) . . ?
C31 C32 C35 119.4(3) . . ?
C33 C32 C35 119.9(3) . . ?
C32 C33 C34 119.3(3) . . ?
C33 C34 C29 121.0(3) . . ?
F5A C35 F6A 109.5(5) . . ?
F6B C35 F4B 108.6 . . ?
F5C C35 F4C 109.7 . . ?
F5C C35 F6C 107.2 . . ?
F4C C35 F6C 105.3 . . ?
F5A C35 F4A 105.6(6) . . ?
F6A C35 F4A 103.7(4) . . ?
F6B C35 F5B 101.5 . . ?
F4B C35 F5B 100.5 . . ?
F5A C35 C32 112.7(4) . . ?
F5C C35 C32 114.94(19) . . ?
F6B C35 C32 117.36(19) . . ?
F6A C35 C32 115.3(4) . . ?
F4B C35 C32 117.3(2) . . ?
F4C C35 C32 108.9(2) . . ?
F6C C35 C32 110.3(2) . . ?
F4A C35 C32 109.3(4) . . ?
F5B C35 C32 109.0(2) . . ?
C41 C36 C37 118.7(3) . . ?
C41 C36 C28 121.4(3) . . ?
C37 C36 C28 120.0(3) . . ?
C38 C37 C36 121.3(3) . . ?
C37 C38 C39 119.5(3) . . ?
C38 C39 C40 120.2(3) . . ?
C38 C39 C42 118.4(3) . . ?
C40 C39 C42 121.4(3) . . ?
C39 C40 C41 119.9(3) . . ?
C36 C41 C40 120.3(3) . . ?
F7B C42 F8B 109.4(17) . . ?
F7B C42 F9B 105.5(17) . . ?
F8B C42 F9B 104.6(15) . . ?
F7A C42 F9A 106.8(4) . . ?
F7A C42 F8A 105.6(4) . . ?
F9A C42 F8A 104.3(4) . . ?
F7B C42 C39 111.8(12) . . ?
F8B C42 C39 114.9(11) . . ?
F7A C42 C39 113.3(3) . . ?
F9B C42 C39 110.0(11) . . ?
F9A C42 C39 113.0(3) . . ?
F8A C42 C39 113.2(4) . . ?
O4 B2 O3 114.0(3) . . ?
O4 B2 C27 122.4(3) . . ?
O3 B2 C27 123.2(3) . . ?
O5 B3 O6 111.8(3) . . ?
O5 B3 C28 125.2(3) . . ?
O6 B3 C28 122.9(3) . . ?

loop_
_geom_bond_atom_site_label_1
_geom_bond_atom_site_label_2
_geom_bond_distance
_geom_bond_site_symmetry_2
_geom_bond_publ_flag
O1 B1 1.323(6) . ?
O1 C1 1.433(5) . ?
O2A B1 1.384(7) . ?
O2A C2A 1.394(9) . ?
O2B C2B 1.448(10) . ?
O2B B1 1.499(7) . ?
C1 C2A 1.215(9) . ?
C1 C4B 1.395(12) . ?
C1 C6A 1.439(11) . ?
C1 C3B 1.592(12) . ?
C1 C2B 1.742(10) . ?
C2A C3A 1.308(13) . ?
C3A C4A 1.415(15) . ?
C4A C5A 1.400(15) . ?
C5A C6A 1.400(14) . ?
C2B C6B 1.532(12) . ?
C2B C5B 1.534(14) . ?
C7 C7 1.364(8) 2_655 ?
C7 C8 1.487(5) . ?
C7 B1 1.575(6) . ?
C8 C13 1.388(5) . ?
C8 C9 1.399(5) . ?
C9 C10 1.378(6) . ?
C10 C11 1.390(6) . ?
C11 C12 1.387(5) . ?
C11 C14B 1.452(12) . ?
C11 C14A 1.520(7) . ?
C12 C13 1.379(5) . ?
C14A F1A 1.288(7) . ?
C14A F3A 1.298(7) . ?
C14A F2A 1.340(6) . ?
C14B F3B 1.308(12) . ?
C14B F2B 1.321(12) . ?
C14B F1B 1.349(12) . ?
O3 B2 1.362(4) . ?
O3 C15 1.475(4) . ?
O4 B2 1.355(5) . ?
O4 C16 1.475(4) . ?
O6 B3 1.387(4) . ?
O6 C22 1.392(4) . ?
O5 B3 1.373(4) . ?
O5 C21 1.397(4) . ?
C15 C17 1.513(6) . ?
C15 C18 1.516(6) . ?
C15 C16 1.554(6) . ?
C16 C19 1.516(5) . ?
C16 C20 1.518(6) . ?
C22 C23 1.370(5) . ?
C22 C21 1.378(5) . ?
C21 C26 1.363(5) . ?
C26 C25 1.401(6) . ?
C25 C24 1.380(6) . ?
C24 C23 1.388(6) . ?
C27 C28 1.363(4) . ?
C27 C29 1.491(5) . ?
C27 B2 1.578(5) . ?
C28 C36 1.498(4) . ?
C28 B3 1.549(5) . ?
C29 C34 1.395(5) . ?
C29 C30 1.396(5) . ?
C30 C31 1.389(5) . ?
C31 C32 1.382(5) . ?
C32 C33 1.384(5) . ?
C32 C35 1.494(5) . ?
C33 C34 1.390(5) . ?
C35 F5A 1.284(6) . ?
C35 F5C 1.2936 . ?
C35 F6B 1.3084 . ?
C35 F6A 1.317(6) . ?
C35 F4B 1.3224 . ?
C35 F4C 1.3406 . ?
C35 F6C 1.3456 . ?
C35 F4A 1.403(6) . ?
C35 F5B 1.4267 . ?
C36 C41 1.387(5) . ?
C36 C37 1.394(4) . ?
C37 C38 1.376(5) . ?
C38 C39 1.382(5) . ?
C39 C40 1.386(5) . ?
C39 C42 1.483(5) . ?
C40 C41 1.389(5) . ?
C42 F7B 1.24(3) . ?
C42 F8B 1.31(2) . ?
C42 F7A 1.317(5) . ?
C42 F9B 1.32(2) . ?
C42 F9A 1.329(5) . ?
C42 F8A 1.347(6) . ?
